data_4067595
loop_
_publ_author_name
'Panda, Tarun K.'
'Tsurugi, Hayato'
'Pal, Kuntal'
'Kaneko, Hiroshi'
'Mashima, Kazushi'

_publ_section_title
;
 Highly Reactive Metal&#x2212;Nitrogen Bond Induced C&#x2212;H Bond
 Activation and Azametallacycle Formation
;
_journal_issue 1
_journal_name_full Organometallics
_journal_page_first 34
_journal_paper_doi 10.1021/om901027v
_journal_volume 29
_journal_year 2010
_chemical_formula_moiety 'C45 H66 N6 O Zr '
_chemical_formula_sum 'C45 H66 N6 O Zr'
_chemical_formula_weight 798.26
_chemical_name_systematic
;
 ?
;
_space_group_IT_number 15
_symmetry_cell_setting monoclinic
_symmetry_space_group_name_Hall '-C 2yc'
_symmetry_space_group_name_H-M 'C 1 2/c 1'
_atom_sites_solution_hydrogens geom
_atom_sites_solution_primary direct
_atom_sites_solution_secondary difmap
_audit_creation_method SHELXL-97
_cell_angle_alpha 90
_cell_angle_beta 104.178(5)
_cell_angle_gamma 90
_cell_formula_units_Z 8
_cell_length_a 20.765(5)
_cell_length_b 23.860(5)
_cell_length_c 17.854(5)
_cell_measurement_temperature 120(2)
_cell_measurement_theta_max 30.5
_cell_measurement_theta_min 3.1
_cell_volume 8576(4)
_computing_cell_refinement 'RAPID-AUTO (Rigaku, 1998)'
_computing_data_collection 'RAPID-AUTO (Rigaku, 1998)'
_computing_data_reduction 'teXan (Rigaku/MSC, 2004)'
_computing_molecular_graphics Ortep-32
_computing_publication_material WinGX
_computing_structure_refinement 'SHELXL-97 (Sheldrick, 1997)'
_computing_structure_solution 'SIR 97'
_diffrn_ambient_temperature 120(2)
_diffrn_detector_area_resol_mean 10.00
_diffrn_measured_fraction_theta_full 0.998
_diffrn_measured_fraction_theta_max 0.998
_diffrn_measurement_device_type 'Rigaku RAXIS-RAPID Imaging Plate'
_diffrn_measurement_method \w
_diffrn_radiation_monochromator graphite
_diffrn_radiation_source 'fine-focus sealed tube'
_diffrn_radiation_type MoK\a
_diffrn_radiation_wavelength 0.71069
_diffrn_reflns_av_R_equivalents 0.0807
_diffrn_reflns_av_sigmaI/netI 0.0501
_diffrn_reflns_limit_h_max 29
_diffrn_reflns_limit_h_min -27
_diffrn_reflns_limit_k_max 34
_diffrn_reflns_limit_k_min -34
_diffrn_reflns_limit_l_max 25
_diffrn_reflns_limit_l_min -25
_diffrn_reflns_number 86511
_diffrn_reflns_theta_full 30.50
_diffrn_reflns_theta_max 30.50
_diffrn_reflns_theta_min 3.1
_exptl_absorpt_coefficient_mu 0.297
_exptl_absorpt_correction_T_max 0.96
_exptl_absorpt_correction_T_min 0.939
_exptl_absorpt_correction_type empirical
_exptl_crystal_colour yellow
_exptl_crystal_density_diffrn 1.236
_exptl_crystal_density_method 'not measured'
_exptl_crystal_description block
_exptl_crystal_F_000 3408
_exptl_crystal_size_max 0.21
_exptl_crystal_size_mid 0.19
_exptl_crystal_size_min 0.15
_refine_diff_density_max 0.683
_refine_diff_density_min -0.919
_refine_diff_density_rms 0.070
_refine_ls_extinction_method none
_refine_ls_goodness_of_fit_ref 1.040
_refine_ls_hydrogen_treatment constr
_refine_ls_matrix_type full
_refine_ls_number_parameters 489
_refine_ls_number_reflns 13043
_refine_ls_number_restraints 0
_refine_ls_restrained_S_all 1.040
_refine_ls_R_factor_all 0.0718
_refine_ls_R_factor_gt 0.0509
_refine_ls_shift/su_max 0.001
_refine_ls_shift/su_mean 0.000
_refine_ls_structure_factor_coef Fsqd
_refine_ls_weighting_details 'calc w=1/[\s^2^(Fo^2^)+(0.0498P)^2^+11.4773P] where P=(Fo^2^+2Fc^2^)/3'
_refine_ls_weighting_scheme calc
_refine_ls_wR_factor_gt 0.1120
_refine_ls_wR_factor_ref 0.1215
_reflns_number_gt 10083
_reflns_number_total 13043
_reflns_threshold_expression >2sigma(I)
_cod_data_source_file om901027v_si_002.cif
_cod_data_source_block 9d
_cod_original_sg_symbol_H-M 'C 2/c '
_cod_database_code 4067595

loop_
_symmetry_equiv_pos_as_xyz
'x, y, z'
'-x, y, -z+1/2'
'x+1/2, y+1/2, z'
'-x+1/2, y+1/2, -z+1/2'
'-x, -y, -z'
'x, -y, z-1/2'
'-x+1/2, -y+1/2, -z'
'x+1/2, -y+1/2, z-1/2'

loop_
_atom_site_label
_atom_site_type_symbol
_atom_site_fract_x
_atom_site_fract_y
_atom_site_fract_z
_atom_site_U_iso_or_equiv
_atom_site_adp_type
_atom_site_occupancy
_atom_site_symmetry_multiplicity
_atom_site_calc_flag
_atom_site_refinement_flags
Zr1 Zr 0.236013(9) 0.110731(8) 0.351059(11) 0.02275(6) Uani 1 1 d .
O1 O 0.26187(8) 0.16060(6) 0.27417(9) 0.0327(3) Uani 1 1 d .
N1 N 0.32540(8) 0.07253(7) 0.40777(10) 0.0255(3) Uani 1 1 d .
N2 N 0.20855(8) 0.03247(7) 0.30660(10) 0.0262(3) Uani 1 1 d .
N3 N 0.39216(8) 0.04002(7) 0.32287(11) 0.0287(4) Uani 1 1 d .
N4 N 0.19284(8) 0.11105(7) 0.45658(10) 0.0246(3) Uani 1 1 d .
N5 N 0.16325(8) 0.17591(7) 0.36506(10) 0.0251(3) Uani 1 1 d .
N6 N 0.10312(8) 0.17412(7) 0.46287(10) 0.0267(3) Uani 1 1 d .
C1 C 0.33000(10) 0.04388(8) 0.34134(12) 0.0261(4) Uani 1 1 d .
C2 C 0.27213(10) 0.02670(9) 0.29098(12) 0.0276(4) Uani 1 1 d .
H17 H 0.2747 0.0105 0.2444 0.033 Uiso 1 1 d R
C3 C 0.37748(10) 0.07522(9) 0.47600(12) 0.0272(4) Uani 1 1 d .
C4 C 0.39332(10) 0.12802(9) 0.51018(13) 0.0289(4) Uani 1 1 d .
C5 C 0.44432(11) 0.13203(10) 0.57711(14) 0.0351(5) Uani 1 1 d .
H45 H 0.4555 0.1670 0.5996 0.042 Uiso 1 1 calc R
C6 C 0.47851(12) 0.08534(11) 0.61066(15) 0.0399(5) Uani 1 1 d .
H28 H 0.5130 0.0888 0.6548 0.048 Uiso 1 1 calc R
C7 C 0.46099(11) 0.03341(10) 0.57812(14) 0.0374(5) Uani 1 1 d .
H44 H 0.4837 0.0019 0.6014 0.045 Uiso 1 1 calc R
C8 C 0.41001(10) 0.02674(9) 0.51107(13) 0.0308(4) Uani 1 1 d .
C9 C 0.38947(12) -0.03122(9) 0.48099(15) 0.0361(5) Uani 1 1 d .
H40A H 0.4155 -0.0586 0.5148 0.054 Uiso 1 1 calc R
H40B H 0.3966 -0.0352 0.4301 0.054 Uiso 1 1 calc R
H40C H 0.3433 -0.0368 0.4789 0.054 Uiso 1 1 calc R
C10 C 0.35532(11) 0.17907(9) 0.47493(13) 0.0328(5) Uani 1 1 d .
H24A H 0.3750 0.2119 0.5024 0.049 Uiso 1 1 calc R
H24B H 0.3100 0.1759 0.4782 0.049 Uiso 1 1 calc R
H24C H 0.3567 0.1820 0.4217 0.049 Uiso 1 1 calc R
C11 C 0.42876(11) 0.09259(10) 0.32395(15) 0.0371(5) Uani 1 1 d .
H46A H 0.4268 0.1138 0.3690 0.056 Uiso 1 1 calc R
H46B H 0.4093 0.1139 0.2785 0.056 Uiso 1 1 calc R
H46C H 0.4743 0.0845 0.3251 0.056 Uiso 1 1 calc R
C12 C 0.39399(12) 0.00610(11) 0.25526(14) 0.0379(5) Uani 1 1 d .
H42A H 0.3710 0.0253 0.2093 0.057 Uiso 1 1 calc R
H42B H 0.3729 -0.0293 0.2585 0.057 Uiso 1 1 calc R
H42C H 0.4393 0.0000 0.2536 0.057 Uiso 1 1 calc R
C13 C 0.15832(10) -0.00600(9) 0.27118(12) 0.0276(4) Uani 1 1 d .
C14 C 0.16860(12) -0.06404(9) 0.28092(14) 0.0350(5) Uani 1 1 d .
C15 C 0.11809(14) -0.10005(10) 0.24178(17) 0.0450(6) Uani 1 1 d .
H50 H 0.1247 -0.1386 0.2464 0.054 Uiso 1 1 calc R
C16 C 0.05932(13) -0.08003(12) 0.19697(16) 0.0456(6) Uani 1 1 d .
H43 H 0.0268 -0.1048 0.1711 0.055 Uiso 1 1 calc R
C17 C 0.04870(12) -0.02302(11) 0.19044(14) 0.0401(6) Uani 1 1 d .
H39 H 0.0083 -0.0096 0.1613 0.048 Uiso 1 1 calc R
C18 C 0.09752(11) 0.01469(10) 0.22669(13) 0.0316(5) Uani 1 1 d .
C19 C 0.08483(12) 0.07656(11) 0.21838(16) 0.0418(6) Uani 1 1 d .
H49A H 0.0426 0.0830 0.1830 0.063 Uiso 1 1 calc R
H49B H 0.1192 0.0940 0.1990 0.063 Uiso 1 1 calc R
H49C H 0.0847 0.0923 0.2678 0.063 Uiso 1 1 calc R
C20 C 0.22991(13) -0.08731(10) 0.33468(17) 0.0451(6) Uani 1 1 d .
H47A H 0.2674 -0.0816 0.3129 0.068 Uiso 1 1 calc R
H47B H 0.2241 -0.1267 0.3419 0.068 Uiso 1 1 calc R
H47C H 0.2375 -0.0685 0.3836 0.068 Uiso 1 1 calc R
C21 C 0.03708(10) 0.18606(9) 0.41498(14) 0.0326(5) Uani 1 1 d .
H35A H 0.0371 0.1816 0.3615 0.049 Uiso 1 1 calc R
H35B H 0.0250 0.2239 0.4239 0.049 Uiso 1 1 calc R
H35C H 0.0057 0.1606 0.4279 0.049 Uiso 1 1 calc R
C22 C 0.10749(12) 0.16932(10) 0.54502(13) 0.0343(5) Uani 1 1 d .
H36A H 0.1532 0.1663 0.5726 0.051 Uiso 1 1 calc R
H36B H 0.0838 0.1366 0.5544 0.051 Uiso 1 1 calc R
H36C H 0.0883 0.2020 0.5623 0.051 Uiso 1 1 calc R
C23 C 0.17349(10) 0.06496(8) 0.50136(12) 0.0256(4) Uani 1 1 d .
H15 H 0.1650 0.0806 0.5488 0.031 Uiso 1 1 calc R
C24 C 0.11040(10) 0.03534(9) 0.45655(12) 0.0287(4) Uani 1 1 d .
H32A H 0.0738 0.0618 0.4461 0.034 Uiso 1 1 calc R
H32B H 0.1168 0.0224 0.4074 0.034 Uiso 1 1 calc R
C25 C 0.09279(11) -0.01457(9) 0.50138(13) 0.0330(5) Uani 1 1 d .
H14A H 0.0813 -0.0013 0.5478 0.040 Uiso 1 1 calc R
H14B H 0.0544 -0.0338 0.4700 0.040 Uiso 1 1 calc R
C26 C 0.15088(12) -0.05526(10) 0.52328(15) 0.0398(5) Uani 1 1 d .
H37A H 0.1397 -0.0855 0.5542 0.048 Uiso 1 1 calc R
H37B H 0.1595 -0.0714 0.4769 0.048 Uiso 1 1 calc R
C27 C 0.21275(12) -0.02534(10) 0.56873(16) 0.0421(6) Uani 1 1 d .
H38A H 0.2495 -0.0516 0.5808 0.051 Uiso 1 1 calc R
H38B H 0.2051 -0.0118 0.6171 0.051 Uiso 1 1 calc R
C28 C 0.23105(11) 0.02385(9) 0.52350(14) 0.0329(5) Uani 1 1 d .
H21A H 0.2697 0.0429 0.5547 0.040 Uiso 1 1 calc R
H21B H 0.2423 0.0101 0.4772 0.040 Uiso 1 1 calc R
C29 C 0.14567(10) 0.23351(8) 0.33925(12) 0.0270(4) Uani 1 1 d .
H100 H 0.1159 0.2486 0.3692 0.032 Uiso 1 1 calc R
C30 C 0.10905(11) 0.23377(9) 0.25408(13) 0.0312(4) Uani 1 1 d .
H20A H 0.0687 0.2117 0.2469 0.037 Uiso 1 1 calc R
H20B H 0.1368 0.2167 0.2239 0.037 Uiso 1 1 calc R
C31 C 0.09137(11) 0.29343(10) 0.22532(15) 0.0367(5) Uani 1 1 d .
H27A H 0.0692 0.2926 0.1708 0.044 Uiso 1 1 calc R
H27B H 0.0611 0.3097 0.2529 0.044 Uiso 1 1 calc R
C32 C 0.15355(12) 0.32948(10) 0.23760(16) 0.0419(6) Uani 1 1 d .
H33A H 0.1412 0.3674 0.2205 0.050 Uiso 1 1 calc R
H33B H 0.1823 0.3148 0.2068 0.050 Uiso 1 1 calc R
C33 C 0.19095(12) 0.33018(9) 0.32259(16) 0.0390(5) Uani 1 1 d .
H31A H 0.1639 0.3485 0.3526 0.047 Uiso 1 1 calc R
H31B H 0.2316 0.3516 0.3285 0.047 Uiso 1 1 calc R
C34 C 0.20786(11) 0.27079(9) 0.35330(14) 0.0319(5) Uani 1 1 d .
H30A H 0.2283 0.2724 0.4083 0.038 Uiso 1 1 calc R
H30B H 0.2397 0.2543 0.3280 0.038 Uiso 1 1 calc R
C35 C 0.29145(10) 0.18161(8) 0.22140(13) 0.0280(4) Uani 1 1 d .
C36 C 0.34388(12) 0.21917(10) 0.24232(14) 0.0395(5) Uani 1 1 d .
H29 H 0.3572 0.2319 0.2930 0.047 Uiso 1 1 calc R
C37 C 0.37643(13) 0.23772(10) 0.18795(16) 0.0429(6) Uani 1 1 d .
H34 H 0.4119 0.2624 0.2033 0.051 Uiso 1 1 calc R
C38 C 0.35809(12) 0.22088(10) 0.11156(15) 0.0377(5) Uani 1 1 d .
C39 C 0.30434(14) 0.18472(12) 0.09189(15) 0.0466(6) Uani 1 1 d .
H41 H 0.2900 0.1729 0.0409 0.056 Uiso 1 1 calc R
C40 C 0.27107(12) 0.16551(10) 0.14553(13) 0.0370(5) Uani 1 1 d .
H23 H 0.2348 0.1417 0.1299 0.044 Uiso 1 1 calc R
C41 C 0.39741(15) 0.24023(12) 0.05403(18) 0.0536(8) Uani 1 1 d .
C42 C 0.46430(16) 0.21158(15) 0.0729(2) 0.0711(10) Uani 1 1 d .
H51A H 0.4897 0.2240 0.1225 0.107 Uiso 1 1 calc R
H51B H 0.4876 0.2208 0.0343 0.107 Uiso 1 1 calc R
H51C H 0.4582 0.1717 0.0740 0.107 Uiso 1 1 calc R
C43 C 0.3628(2) 0.2220(2) -0.0294(2) 0.1026(16) Uani 1 1 d .
H53A H 0.3865 0.2372 -0.0647 0.154 Uiso 1 1 calc R
H53B H 0.3180 0.2356 -0.0426 0.154 Uiso 1 1 calc R
H53C H 0.3626 0.1818 -0.0328 0.154 Uiso 1 1 calc R
C44 C 0.4037(3) 0.30290(15) 0.0562(3) 0.119(2) Uani 1 1 d .
H52A H 0.4224 0.3152 0.0149 0.178 Uiso 1 1 calc R
H52B H 0.4321 0.3142 0.1048 0.178 Uiso 1 1 calc R
H52C H 0.3606 0.3194 0.0504 0.178 Uiso 1 1 calc R
C103 C 0.15181(9) 0.15404(8) 0.42984(11) 0.0231(4) Uani 1 1 d .

loop_
_atom_site_aniso_label
_atom_site_aniso_U_11
_atom_site_aniso_U_22
_atom_site_aniso_U_33
_atom_site_aniso_U_23
_atom_site_aniso_U_13
_atom_site_aniso_U_12
Zr1 0.02124(9) 0.02142(9) 0.02644(10) -0.00031(7) 0.00747(7) 0.00113(7)
O1 0.0337(8) 0.0315(8) 0.0377(8) 0.0064(6) 0.0181(7) 0.0000(6)
N1 0.0230(8) 0.0247(8) 0.0279(9) -0.0036(6) 0.0048(7) 0.0014(6)
N2 0.0232(8) 0.0255(8) 0.0308(9) -0.0046(7) 0.0086(7) 0.0002(6)
N3 0.0223(8) 0.0307(9) 0.0344(9) -0.0043(7) 0.0092(7) 0.0025(7)
N4 0.0249(8) 0.0253(8) 0.0246(8) 0.0024(6) 0.0082(7) 0.0039(6)
N5 0.0258(8) 0.0221(8) 0.0288(9) 0.0033(6) 0.0091(7) 0.0029(6)
N6 0.0241(8) 0.0289(9) 0.0291(9) 0.0003(7) 0.0100(7) 0.0037(7)
C1 0.0250(9) 0.0226(9) 0.0319(10) -0.0022(7) 0.0094(8) 0.0038(7)
C2 0.0255(9) 0.0283(10) 0.0305(10) -0.0044(8) 0.0098(8) 0.0018(8)
C3 0.0207(9) 0.0295(10) 0.0317(10) -0.0013(8) 0.0069(8) 0.0030(8)
C4 0.0255(10) 0.0282(10) 0.0326(11) -0.0033(8) 0.0065(9) 0.0020(8)
C5 0.0303(11) 0.0362(11) 0.0371(12) -0.0115(9) 0.0053(10) -0.0010(9)
C6 0.0285(11) 0.0487(14) 0.0378(13) -0.0040(11) -0.0010(10) 0.0061(10)
C7 0.0314(11) 0.0386(12) 0.0406(13) 0.0030(10) 0.0056(10) 0.0115(9)
C8 0.0253(10) 0.0311(10) 0.0362(11) -0.0017(9) 0.0081(9) 0.0053(8)
C9 0.0329(11) 0.0278(11) 0.0458(13) 0.0015(9) 0.0060(10) 0.0063(9)
C10 0.0334(11) 0.0263(10) 0.0355(11) -0.0055(8) 0.0027(9) 0.0009(8)
C11 0.0296(11) 0.0352(11) 0.0502(14) -0.0012(10) 0.0167(11) -0.0007(9)
C12 0.0292(11) 0.0474(14) 0.0403(13) -0.0086(10) 0.0144(10) 0.0053(10)
C13 0.0250(10) 0.0298(10) 0.0312(10) -0.0068(8) 0.0128(8) -0.0043(8)
C14 0.0364(11) 0.0291(11) 0.0440(13) -0.0083(9) 0.0186(10) -0.0049(9)
C15 0.0532(15) 0.0327(12) 0.0576(16) -0.0157(11) 0.0297(14) -0.0144(11)
C16 0.0425(14) 0.0529(16) 0.0474(15) -0.0218(12) 0.0222(12) -0.0203(12)
C17 0.0317(11) 0.0571(15) 0.0336(12) -0.0130(11) 0.0122(10) -0.0112(11)
C18 0.0265(10) 0.0400(12) 0.0302(11) -0.0051(9) 0.0107(9) -0.0043(9)
C19 0.0280(11) 0.0439(14) 0.0486(14) 0.0012(11) -0.0002(10) 0.0024(10)
C20 0.0466(14) 0.0276(11) 0.0642(17) -0.0021(11) 0.0196(13) 0.0048(10)
C21 0.0258(10) 0.0323(11) 0.0414(12) -0.0007(9) 0.0113(9) 0.0040(8)
C22 0.0411(12) 0.0346(11) 0.0309(11) -0.0017(9) 0.0158(10) 0.0065(9)
C23 0.0281(10) 0.0252(9) 0.0250(9) 0.0025(7) 0.0094(8) 0.0034(7)
C24 0.0271(10) 0.0316(10) 0.0275(10) 0.0051(8) 0.0071(8) 0.0016(8)
C25 0.0323(11) 0.0334(11) 0.0333(11) 0.0065(9) 0.0080(9) -0.0023(9)
C26 0.0447(13) 0.0292(11) 0.0462(14) 0.0110(10) 0.0124(11) 0.0014(10)
C27 0.0347(12) 0.0380(12) 0.0501(15) 0.0176(11) 0.0036(11) 0.0059(10)
C28 0.0257(10) 0.0320(11) 0.0393(12) 0.0068(9) 0.0046(9) 0.0041(8)
C29 0.0252(9) 0.0216(9) 0.0348(11) 0.0018(8) 0.0085(8) 0.0025(7)
C30 0.0269(10) 0.0284(10) 0.0371(12) 0.0061(9) 0.0057(9) 0.0003(8)
C31 0.0309(11) 0.0343(12) 0.0434(13) 0.0122(10) 0.0060(10) 0.0052(9)
C32 0.0388(12) 0.0304(11) 0.0585(16) 0.0147(11) 0.0157(12) 0.0020(10)
C33 0.0330(11) 0.0264(11) 0.0588(15) 0.0024(10) 0.0139(11) -0.0012(9)
C34 0.0279(10) 0.0256(10) 0.0413(12) 0.0008(9) 0.0068(9) -0.0002(8)
C35 0.0288(10) 0.0224(9) 0.0354(11) 0.0019(8) 0.0130(9) 0.0024(8)
C36 0.0437(13) 0.0398(13) 0.0368(12) -0.0053(10) 0.0131(11) -0.0104(10)
C37 0.0409(13) 0.0355(12) 0.0565(16) 0.0002(11) 0.0202(12) -0.0106(10)
C38 0.0410(13) 0.0344(12) 0.0454(13) 0.0095(10) 0.0250(11) 0.0086(10)
C39 0.0510(15) 0.0563(16) 0.0379(13) -0.0068(11) 0.0212(12) -0.0025(12)
C40 0.0376(12) 0.0388(12) 0.0365(12) -0.0086(10) 0.0125(10) -0.0085(10)
C41 0.0582(17) 0.0513(16) 0.0650(19) 0.0221(14) 0.0415(15) 0.0137(13)
C42 0.0604(19) 0.071(2) 0.101(3) 0.031(2) 0.056(2) 0.0194(16)
C43 0.091(3) 0.170(5) 0.063(2) 0.038(3) 0.049(2) 0.014(3)
C44 0.179(5) 0.051(2) 0.182(5) 0.046(3) 0.151(4) 0.024(3)
C103 0.0206(8) 0.0235(9) 0.0257(9) -0.0018(7) 0.0067(8) 0.0010(7)

loop_
_atom_type_symbol
_atom_type_description
_atom_type_scat_dispersion_real
_atom_type_scat_dispersion_imag
_atom_type_scat_source
C C 0.0030 0.0020 'International Tables Vol C Tables 4.2.6.8 and 6.1.1.4'
H H 0.0000 0.0000 'International Tables Vol C Tables 4.2.6.8 and 6.1.1.4'
N N 0.0060 0.0030 'International Tables Vol C Tables 4.2.6.8 and 6.1.1.4'
O O 0.0110 0.0060 'International Tables Vol C Tables 4.2.6.8 and 6.1.1.4'
Zr Zr -2.9670 0.5600 'International Tables Vol C Tables 4.2.6.8 and 6.1.1.4'

loop_
_geom_angle_atom_site_label_1
_geom_angle_atom_site_label_2
_geom_angle_atom_site_label_3
_geom_angle
O1 Zr1 N2 111.94(7)
O1 Zr1 N1 103.72(7)
N2 Zr1 N1 85.44(7)
O1 Zr1 N5 87.99(6)
N2 Zr1 N5 123.15(7)
N1 Zr1 N5 142.78(7)
O1 Zr1 N4 142.90(6)
N2 Zr1 N4 101.22(7)
N1 Zr1 N4 94.79(7)
N5 Zr1 N4 59.24(6)
O1 Zr1 C2 91.36(7)
N2 Zr1 C2 35.04(7)
N1 Zr1 C2 61.96(7)
N5 Zr1 C2 154.31(7)
N4 Zr1 C2 125.73(6)
O1 Zr1 C1 89.24(7)
N2 Zr1 C1 63.35(7)
N1 Zr1 C1 32.93(6)
N5 Zr1 C1 173.50(6)
N4 Zr1 C1 121.31(6)
C2 Zr1 C1 31.65(6)
O1 Zr1 C103 116.69(6)
N2 Zr1 C103 113.25(6)
N1 Zr1 C103 121.65(6)
N5 Zr1 C103 29.62(6)
N4 Zr1 C103 29.77(6)
C2 Zr1 C103 146.96(6)
C1 Zr1 C103 151.01(6)
C35 O1 Zr1 163.04(14)
C1 N1 C3 123.84(17)
C1 N1 Zr1 92.26(12)
C3 N1 Zr1 142.65(13)
C13 N2 C2 117.87(16)
C13 N2 Zr1 149.96(14)
C2 N2 Zr1 88.88(12)
C1 N3 C11 116.27(17)
C1 N3 C12 116.07(17)
C11 N3 C12 111.52(18)
C103 N4 C23 121.95(16)
C103 N4 Zr1 93.02(12)
C23 N4 Zr1 131.47(12)
C103 N5 C29 123.50(17)
C103 N5 Zr1 95.37(12)
C29 N5 Zr1 138.00(13)
C103 N6 C22 122.36(17)
C103 N6 C21 120.14(17)
C22 N6 C21 115.19(17)
C2 C1 N1 118.17(18)
C2 C1 N3 122.04(19)
N1 C1 N3 119.24(18)
C2 C1 Zr1 70.82(11)
N1 C1 Zr1 54.81(9)
N3 C1 Zr1 144.37(14)
C1 C2 N2 123.21(19)
C1 C2 Zr1 77.54(12)
N2 C2 Zr1 56.08(9)
C1 C2 H17 118.4
N2 C2 H17 118.4
Zr1 C2 H17 144.4
C4 C3 C8 120.6(2)
C4 C3 N1 117.53(18)
C8 C3 N1 121.79(19)
C5 C4 C3 118.9(2)
C5 C4 C10 121.0(2)
C3 C4 C10 120.16(19)
C6 C5 C4 121.4(2)
C6 C5 H45 119.3
C4 C5 H45 119.3
C5 C6 C7 119.3(2)
C5 C6 H28 120.4
C7 C6 H28 120.4
C6 C7 C8 121.9(2)
C6 C7 H44 119.0
C8 C7 H44 119.0
C7 C8 C3 117.9(2)
C7 C8 C9 119.9(2)
C3 C8 C9 122.2(2)
C8 C9 H40A 109.5
C8 C9 H40B 109.5
H40A C9 H40B 109.5
C8 C9 H40C 109.5
H40A C9 H40C 109.5
H40B C9 H40C 109.5
C4 C10 H24A 109.5
C4 C10 H24B 109.5
H24A C10 H24B 109.5
C4 C10 H24C 109.5
H24A C10 H24C 109.5
H24B C10 H24C 109.5
N3 C11 H46A 109.5
N3 C11 H46B 109.5
H46A C11 H46B 109.5
N3 C11 H46C 109.5
H46A C11 H46C 109.5
H46B C11 H46C 109.5
N3 C12 H42A 109.5
N3 C12 H42B 109.5
H42A C12 H42B 109.5
N3 C12 H42C 109.5
H42A C12 H42C 109.5
H42B C12 H42C 109.5
C18 C13 C14 120.3(2)
C18 C13 N2 119.06(19)
C14 C13 N2 120.68(19)
C15 C14 C13 118.0(2)
C15 C14 C20 120.4(2)
C13 C14 C20 121.5(2)
C16 C15 C14 121.8(2)
C16 C15 H50 119.1
C14 C15 H50 119.1
C15 C16 C17 119.6(2)
C15 C16 H43 120.2
C17 C16 H43 120.2
C16 C17 C18 121.0(2)
C16 C17 H39 119.5
C18 C17 H39 119.5
C17 C18 C13 119.1(2)
C17 C18 C19 120.0(2)
C13 C18 C19 120.9(2)
C18 C19 H49A 109.5
C18 C19 H49B 109.5
H49A C19 H49B 109.5
C18 C19 H49C 109.5
H49A C19 H49C 109.5
H49B C19 H49C 109.5
C14 C20 H47A 109.5
C14 C20 H47B 109.5
H47A C20 H47B 109.5
C14 C20 H47C 109.5
H47A C20 H47C 109.5
H47B C20 H47C 109.5
N6 C21 H35A 109.5
N6 C21 H35B 109.5
H35A C21 H35B 109.5
N6 C21 H35C 109.5
H35A C21 H35C 109.5
H35B C21 H35C 109.5
N6 C22 H36A 109.5
N6 C22 H36B 109.5
H36A C22 H36B 109.5
N6 C22 H36C 109.5
H36A C22 H36C 109.5
H36B C22 H36C 109.5
N4 C23 C28 108.73(16)
N4 C23 C24 111.94(16)
C28 C23 C24 110.82(17)
N4 C23 H15 108.4
C28 C23 H15 108.4
C24 C23 H15 108.4
C25 C24 C23 111.72(17)
C25 C24 H32A 109.3
C23 C24 H32A 109.3
C25 C24 H32B 109.3
C23 C24 H32B 109.3
H32A C24 H32B 107.9
C26 C25 C24 110.79(18)
C26 C25 H14A 109.5
C24 C25 H14A 109.5
C26 C25 H14B 109.5
C24 C25 H14B 109.5
H14A C25 H14B 108.1
C27 C26 C25 110.5(2)
C27 C26 H37A 109.5
C25 C26 H37A 109.5
C27 C26 H37B 109.5
C25 C26 H37B 109.5
H37A C26 H37B 108.1
C26 C27 C28 111.5(2)
C26 C27 H38A 109.3
C28 C27 H38A 109.3
C26 C27 H38B 109.3
C28 C27 H38B 109.3
H38A C27 H38B 108.0
C23 C28 C27 110.61(18)
C23 C28 H21A 109.5
C27 C28 H21A 109.5
C23 C28 H21B 109.5
C27 C28 H21B 109.5
H21A C28 H21B 108.1
N5 C29 C30 110.00(17)
N5 C29 C34 110.88(16)
C30 C29 C34 110.76(18)
N5 C29 H100 108.4
C30 C29 H100 108.4
C34 C29 H100 108.4
C29 C30 C31 111.05(19)
C29 C30 H20A 109.4
C31 C30 H20A 109.4
C29 C30 H20B 109.4
C31 C30 H20B 109.4
H20A C30 H20B 108.0
C32 C31 C30 110.66(19)
C32 C31 H27A 109.5
C30 C31 H27A 109.5
C32 C31 H27B 109.5
C30 C31 H27B 109.5
H27A C31 H27B 108.1
C31 C32 C33 110.9(2)
C31 C32 H33A 109.5
C33 C32 H33A 109.5
C31 C32 H33B 109.5
C33 C32 H33B 109.5
H33A C32 H33B 108.0
C32 C33 C34 111.3(2)
C32 C33 H31A 109.4
C34 C33 H31A 109.4
C32 C33 H31B 109.4
C34 C33 H31B 109.4
H31A C33 H31B 108.0
C33 C34 C29 111.58(18)
C33 C34 H30A 109.3
C29 C34 H30A 109.3
C33 C34 H30B 109.3
C29 C34 H30B 109.3
H30A C34 H30B 108.0
O1 C35 C40 120.4(2)
O1 C35 C36 121.1(2)
C40 C35 C36 118.6(2)
C37 C36 C35 120.2(2)
C37 C36 H29 119.9
C35 C36 H29 119.9
C38 C37 C36 122.3(2)
C38 C37 H34 118.8
C36 C37 H34 118.8
C37 C38 C39 116.2(2)
C37 C38 C41 120.7(2)
C39 C38 C41 123.1(3)
C38 C39 C40 122.4(2)
C38 C39 H41 118.8
C40 C39 H41 118.8
C35 C40 C39 120.2(2)
C35 C40 H23 119.9
C39 C40 H23 119.9
C42 C41 C44 112.1(3)
C42 C41 C38 109.0(2)
C44 C41 C38 109.9(2)
C42 C41 C43 105.8(3)
C44 C41 C43 108.8(3)
C38 C41 C43 111.3(3)
C41 C42 H51A 109.5
C41 C42 H51B 109.5
H51A C42 H51B 109.5
C41 C42 H51C 109.5
H51A C42 H51C 109.5
H51B C42 H51C 109.5
C41 C43 H53A 109.5
C41 C43 H53B 109.5
H53A C43 H53B 109.5
C41 C43 H53C 109.5
H53A C43 H53C 109.5
H53B C43 H53C 109.5
C41 C44 H52A 109.5
C41 C44 H52B 109.5
H52A C44 H52B 109.5
C41 C44 H52C 109.5
H52A C44 H52C 109.5
H52B C44 H52C 109.5
N5 C103 N4 111.84(16)
N5 C103 N6 122.55(17)
N4 C103 N6 125.61(18)
N5 C103 Zr1 55.01(10)
N4 C103 Zr1 57.21(10)
N6 C103 Zr1 173.37(14)

loop_
_geom_bond_atom_site_label_1
_geom_bond_atom_site_label_2
_geom_bond_distance
Zr1 O1 1.9874(15)
Zr1 N2 2.0545(17)
Zr1 N1 2.0931(17)
Zr1 N5 2.2245(17)
Zr1 N4 2.2759(17)
Zr1 C2 2.475(2)
Zr1 C1 2.5591(19)
Zr1 C103 2.7034(19)
O1 C35 1.341(2)
N1 C1 1.392(3)
N1 C3 1.419(3)
N2 C13 1.417(3)
N2 C2 1.421(3)
N3 C1 1.411(3)
N3 C11 1.464(3)
N3 C12 1.462(3)
N4 C103 1.344(2)
N4 C23 1.472(3)
N5 C103 1.342(3)
N5 C29 1.467(2)
N6 C103 1.375(2)
N6 C22 1.452(3)
N6 C21 1.455(3)
C1 C2 1.375(3)
C2 H17 0.9300
C3 C4 1.403(3)
C3 C8 1.407(3)
C4 C5 1.392(3)
C4 C10 1.503(3)
C5 C6 1.377(3)
C5 H45 0.9300
C6 C7 1.379(3)
C6 H28 0.9300
C7 C8 1.399(3)
C7 H44 0.9300
C8 C9 1.507(3)
C9 H40A 0.9600
C9 H40B 0.9600
C9 H40C 0.9600
C10 H24A 0.9600
C10 H24B 0.9600
C10 H24C 0.9600
C11 H46A 0.9600
C11 H46B 0.9600
C11 H46C 0.9600
C12 H42A 0.9600
C12 H42B 0.9600
C12 H42C 0.9600
C13 C18 1.406(3)
C13 C14 1.406(3)
C14 C15 1.403(3)
C14 C20 1.501(4)
C15 C16 1.371(4)
C15 H50 0.9300
C16 C17 1.379(4)
C16 H43 0.9300
C17 C18 1.391(3)
C17 H39 0.9300
C18 C19 1.500(3)
C19 H49A 0.9600
C19 H49B 0.9600
C19 H49C 0.9600
C20 H47A 0.9600
C20 H47B 0.9600
C20 H47C 0.9600
C21 H35A 0.9600
C21 H35B 0.9600
C21 H35C 0.9600
C22 H36A 0.9600
C22 H36B 0.9600
C22 H36C 0.9600
C23 C28 1.522(3)
C23 C24 1.531(3)
C23 H15 0.9800
C24 C25 1.528(3)
C24 H32A 0.9700
C24 H32B 0.9700
C25 C26 1.523(3)
C25 H14A 0.9700
C25 H14B 0.9700
C26 C27 1.519(4)
C26 H37A 0.9700
C26 H37B 0.9700
C27 C28 1.525(3)
C27 H38A 0.9700
C27 H38B 0.9700
C28 H21A 0.9700
C28 H21B 0.9700
C29 C30 1.525(3)
C29 C34 1.537(3)
C29 H100 0.9800
C30 C31 1.527(3)
C30 H20A 0.9700
C30 H20B 0.9700
C31 C32 1.522(3)
C31 H27A 0.9700
C31 H27B 0.9700
C32 C33 1.526(4)
C32 H33A 0.9700
C32 H33B 0.9700
C33 C34 1.529(3)
C33 H31A 0.9700
C33 H31B 0.9700
C34 H30A 0.9700
C34 H30B 0.9700
C35 C40 1.371(3)
C35 C36 1.389(3)
C36 C37 1.384(3)
C36 H29 0.9300
C37 C38 1.383(4)
C37 H34 0.9300
C38 C39 1.386(4)
C38 C41 1.531(3)
C39 C40 1.389(3)
C39 H41 0.9300
C40 H23 0.9300
C41 C42 1.510(4)
C41 C44 1.501(5)
C41 C43 1.550(5)
C42 H51A 0.9600
C42 H51B 0.9600
C42 H51C 0.9600
C43 H53A 0.9600
C43 H53B 0.9600
C43 H53C 0.9600
C44 H52A 0.9600
C44 H52B 0.9600
C44 H52C 0.9600
